data_7035568
loop_
_publ_author_name
'George, Sheby Mary'
'Kim, Hyo-Suk'
'Oh, Hyun Ji'
'Lah, Myoung Soo'
'Jeon, Dong Ju'
'Park, Bo Keun'
'Han, Jeong Hwan'
'Kim, Chang Gyoun'
'Chung, Taek-Mo'

_publ_section_title
;
 Heteroleptic strontium complexes stabilized by donor-functionalized
 alkoxide and \b-diketonate ligands.
;
_journal_issue 31
_journal_name_full 'Dalton transactions (Cambridge, England : 2003)'
_journal_page_first 14042
_journal_page_last 14053
_journal_paper_doi 10.1039/c5dt01356a
_journal_volume 44
_journal_year 2015
_chemical_formula_sum 'C63 H123 N3 O12 Sr3'
_chemical_formula_weight 1377.50
_chemical_name_systematic '[Sr(imeamp)(tmhd)]3'
_chemical_properties_physical 'Air-sensitive, Moisture-sensitive, Hygroscopic, Oxygen-sensitive'
_space_group_crystal_system triclinic
_space_group_IT_number 2
_space_group_name_Hall '-P 1'
_space_group_name_H-M_alt 'P -1'
_symmetry_space_group_name_Hall '-P 1'
_symmetry_space_group_name_H-M 'P -1'
_atom_sites_solution_hydrogens geom
_atom_sites_solution_primary direct
_atom_sites_solution_secondary difmap
_audit_creation_method SHELXL-2014/7
_audit_update_record
;
2015-04-02 deposited with the CCDC.
2015-06-26 downloaded from the CCDC.
;
_cell_angle_alpha 77.3070(10)
_cell_angle_beta 71.7630(10)
_cell_angle_gamma 63.7730(10)
_cell_formula_units_Z 2
_cell_length_a 14.1918(2)
_cell_length_b 14.5190(2)
_cell_length_c 21.0895(3)
_cell_measurement_reflns_used 3975
_cell_measurement_temperature 100(2)
_cell_measurement_theta_max 19.13
_cell_measurement_theta_min 2.24
_cell_volume 3685.39(10)
_computing_cell_refinement 'Bruker SAINT'
_computing_data_collection 'Bruker APEX2'
_computing_data_reduction 'Bruker SAINT'
_computing_molecular_graphics 'Bruker SHELXTL'
_computing_publication_material 'Bruker SHELXTL'
_computing_structure_refinement 'SHELXL-2014/7 (Sheldrick, 2014)'
_computing_structure_solution 'SHELXS-97 (Sheldrick, 2008)'
_diffrn_ambient_temperature 100(2)
_diffrn_measured_fraction_theta_full 0.999
_diffrn_measured_fraction_theta_max 0.995
_diffrn_measurement_device_type 'Bruker APEX-II CCD'
_diffrn_measurement_method '\f and \w scans'
_diffrn_radiation_type MoK\a
_diffrn_radiation_wavelength 0.71073
_diffrn_reflns_av_R_equivalents 0.0000
_diffrn_reflns_av_unetI/netI 0.1512
_diffrn_reflns_laue_measured_fraction_full 0.999
_diffrn_reflns_laue_measured_fraction_max 0.995
_diffrn_reflns_limit_h_max 18
_diffrn_reflns_limit_h_min -17
_diffrn_reflns_limit_k_max 19
_diffrn_reflns_limit_k_min -18
_diffrn_reflns_limit_l_max 28
_diffrn_reflns_limit_l_min 0
_diffrn_reflns_number 18256
_diffrn_reflns_point_group_measured_fraction_full 0.999
_diffrn_reflns_point_group_measured_fraction_max 0.995
_diffrn_reflns_theta_full 25.242
_diffrn_reflns_theta_max 28.308
_diffrn_reflns_theta_min 1.571
_diffrn_source 'fine-focus sealed tube'
_exptl_absorpt_coefficient_mu 2.217
_exptl_absorpt_correction_T_max 0.8785
_exptl_absorpt_correction_T_min 0.8087
_exptl_absorpt_correction_type multi-scan
_exptl_absorpt_process_details 'Bruker SADABS'
_exptl_crystal_colour silver
_exptl_crystal_density_diffrn 1.241
_exptl_crystal_density_meas ?
_exptl_crystal_density_method 'not measured'
_exptl_crystal_description Block
_exptl_crystal_F_000 1464
_exptl_crystal_recrystallization_method 'Re-crystallisation from solvent: hexane'
_exptl_crystal_size_max 0.100
_exptl_crystal_size_mid 0.080
_exptl_crystal_size_min 0.060
_refine_diff_density_max 1.611
_refine_diff_density_min -0.700
_refine_diff_density_rms 0.129
_refine_ls_extinction_coef 0.00048(14)
_refine_ls_extinction_expression Fc^*^=kFc[1+0.001xFc^2^\l^3^/sin(2\q)]^-1/4^
_refine_ls_extinction_method 'SHELXL-2014/7 (Sheldrick 2014'
_refine_ls_goodness_of_fit_ref 1.020
_refine_ls_hydrogen_treatment constr
_refine_ls_matrix_type full
_refine_ls_number_parameters 732
_refine_ls_number_reflns 18256
_refine_ls_number_restraints 13
_refine_ls_restrained_S_all 1.020
_refine_ls_R_factor_all 0.1533
_refine_ls_R_factor_gt 0.0623
_refine_ls_shift/su_max 0.001
_refine_ls_shift/su_mean 0.000
_refine_ls_structure_factor_coef Fsqd
_refine_ls_weighting_details 'w=1/[\s^2^(Fo^2^)+(0.0519P)^2^+2.2235P] where P=(Fo^2^+2Fc^2^)/3'
_refine_ls_weighting_scheme calc
_refine_ls_wR_factor_gt 0.1180
_refine_ls_wR_factor_ref 0.1496
_reflns_Friedel_coverage 0.000
_reflns_number_gt 9564
_reflns_number_total 18256
_reflns_threshold_expression 'I > 2\s(I)'
_cod_data_source_file c5dt01356a2.cif
_cod_data_source_block 20140420LT_0m
_cod_depositor_comments
;
The following automatic conversions were performed:

'_exptl_crystal_density_meas' value 'none' was changed to '?' - the
value is perceived as not measured.

Automatic conversion script
Id: cif_fix_values 3271 2015-04-21 07:52:19Z andrius 

 Adding full bibliography for 7035567--7035572.cif.
;
_cod_database_code 7035568
_shelx_shelxl_version_number 2014/7
_shelx_space_group_comment
;
The symmetry employed for this shelxl refinement is uniquely defined
by the following loop, which should always be used as a source of
symmetry information in preference to the above space-group names.
They are only intended as comments.
;
_shelx_estimated_absorpt_t_min 0.809
_shelx_estimated_absorpt_t_max 0.878

loop_
_space_group_symop_operation_xyz
'x, y, z'
'-x, -y, -z'

loop_
_atom_site_label
_atom_site_type_symbol
_atom_site_fract_x
_atom_site_fract_y
_atom_site_fract_z
_atom_site_U_iso_or_equiv
_atom_site_adp_type
_atom_site_occupancy
_atom_site_site_symmetry_order
_atom_site_calc_flag
_atom_site_refinement_flags_posn
_atom_site_refinement_flags_adp
Sr1 Sr 0.19165(4) 0.86511(3) 0.20131(2) 0.01910(12) Uani 1 1 d . .
O1 O 0.0412(3) 1.0354(2) 0.20638(17) 0.0303(9) Uani 1 1 d . .
O2 O 0.2408(3) 0.9847(2) 0.10959(16) 0.0247(8) Uani 1 1 d . .
O3 O 0.1583(2) 0.7280(2) 0.29286(15) 0.0196(7) Uani 1 1 d . .
O4 O -0.1622(3) 0.5302(3) 0.36683(19) 0.0400(10) Uani 1 1 d . .
N1 N -0.1358(3) 0.7731(3) 0.3590(2) 0.0240(10) Uani 1 1 d . .
C1 C 0.0179(4) 1.1199(4) 0.1692(3) 0.0237(12) Uani 1 1 d . .
C2 C 0.0871(4) 1.1411(4) 0.1088(3) 0.0274(12) Uani 1 1 d . .
H2A H 0.0589 1.2057 0.0836 0.033 Uiso 1 1 calc R U
C3 C 0.1938(4) 1.0741(4) 0.0834(2) 0.0244(12) Uani 1 1 d . .
C4 C -0.0951(4) 1.2055(4) 0.1954(3) 0.0312(13) Uani 1 1 d . .
C5 C -0.1702(5) 1.1564(5) 0.2405(4) 0.075(2) Uani 1 1 d . .
H5A H -0.1382 1.1118 0.2771 0.112 Uiso 1 1 calc R U
H5B H -0.2402 1.2104 0.2592 0.112 Uiso 1 1 calc R U
H5C H -0.1808 1.1151 0.2145 0.112 Uiso 1 1 calc R U
C6 C -0.1445(5) 1.2737(5) 0.1394(3) 0.064(2) Uani 1 1 d . .
H6A H -0.1545 1.2322 0.1132 0.096 Uiso 1 1 calc R U
H6B H -0.2150 1.3272 0.1582 0.096 Uiso 1 1 calc R U
H6C H -0.0964 1.3062 0.1104 0.096 Uiso 1 1 calc R U
C7 C -0.0791(5) 1.2682(5) 0.2365(3) 0.059(2) Uani 1 1 d . .
H7A H -0.0469 1.2230 0.2728 0.089 Uiso 1 1 calc R U
H7B H -0.0308 1.3007 0.2077 0.089 Uiso 1 1 calc R U
H7C H -0.1494 1.3217 0.2556 0.089 Uiso 1 1 calc R U
C8 C 0.2655(4) 1.1085(4) 0.0189(3) 0.0305(13) Uani 1 1 d . .
C9 C 0.3602(5) 1.1083(5) 0.0388(3) 0.0492(17) Uani 1 1 d . .
H9A H 0.3972 1.0405 0.0611 0.074 Uiso 1 1 calc R U
H9B H 0.4112 1.1229 -0.0014 0.074 Uiso 1 1 calc R U
H9C H 0.3329 1.1613 0.0695 0.074 Uiso 1 1 calc R U
C10 C 0.3124(5) 1.0268(4) -0.0322(3) 0.0431(15) Uani 1 1 d . .
H10A H 0.3507 0.9584 -0.0110 0.065 Uiso 1 1 calc R U
H10B H 0.2531 1.0263 -0.0463 0.065 Uiso 1 1 calc R U
H10C H 0.3630 1.0442 -0.0715 0.065 Uiso 1 1 calc R U
C11 C 0.2072(5) 1.2126(4) -0.0158(3) 0.0503(17) Uani 1 1 d . .
H11A H 0.1467 1.2118 -0.0283 0.075 Uiso 1 1 calc R U
H11B H 0.1795 1.2660 0.0148 0.075 Uiso 1 1 calc R U
H11C H 0.2578 1.2275 -0.0561 0.075 Uiso 1 1 calc R U
C12 C 0.0589(4) 0.7551(3) 0.3437(2) 0.0207(11) Uani 1 1 d . .
C13 C -0.0277(4) 0.7572(4) 0.3129(2) 0.0216(11) Uani 1 1 d . .
H13A H -0.0376 0.8129 0.2756 0.026 Uiso 1 1 calc R U
H13B H 0.0009 0.6912 0.2933 0.026 Uiso 1 1 calc R U
C14 C -0.1772(4) 0.7024(4) 0.3500(3) 0.0269(12) Uani 1 1 d . .
H14A H -0.1638 0.6986 0.3015 0.032 Uiso 1 1 calc R U
H14B H -0.2565 0.7292 0.3695 0.032 Uiso 1 1 calc R U
C15 C -0.1238(4) 0.5953(4) 0.3833(3) 0.0321(13) Uani 1 1 d . .
H15A H -0.0439 0.5695 0.3667 0.039 Uiso 1 1 calc R U
H15B H -0.1428 0.5967 0.4325 0.039 Uiso 1 1 calc R U
C16 C -0.1259(5) 0.4304(4) 0.4018(3) 0.0466(16) Uani 1 1 d . .
H16A H -0.1536 0.3877 0.3894 0.070 Uiso 1 1 calc R U
H16B H -0.0465 0.3985 0.3899 0.070 Uiso 1 1 calc R U
H16C H -0.1525 0.4362 0.4502 0.070 Uiso 1 1 calc R U
C17 C 0.0279(4) 0.8606(4) 0.3660(3) 0.0274(12) Uani 1 1 d . .
H17A H -0.0402 0.8787 0.4009 0.041 Uiso 1 1 calc R U
H17B H 0.0853 0.8575 0.3839 0.041 Uiso 1 1 calc R U
H17C H 0.0189 0.9129 0.3275 0.041 Uiso 1 1 calc R U
C18 C 0.0728(4) 0.6734(4) 0.4041(2) 0.0268(12) Uani 1 1 d . .
H18A H 0.0047 0.6920 0.4390 0.040 Uiso 1 1 calc R U
H18B H 0.0922 0.6060 0.3900 0.040 Uiso 1 1 calc R U
H18C H 0.1304 0.6701 0.4219 0.040 Uiso 1 1 calc R U
C19 C -0.2149(4) 0.8817(4) 0.3574(3) 0.0284(12) Uani 1 1 d . .
H19A H -0.1748 0.9249 0.3545 0.034 Uiso 1 1 calc R U
C20 C -0.3028(4) 0.9005(4) 0.4230(3) 0.0410(15) Uani 1 1 d . .
H20A H -0.3547 0.9727 0.4213 0.061 Uiso 1 1 calc R U
H20B H -0.3406 0.8554 0.4295 0.061 Uiso 1 1 calc R U
H20C H -0.2695 0.8854 0.4604 0.061 Uiso 1 1 calc R U
C21 C -0.2657(4) 0.9197(4) 0.2965(3) 0.0442(16) Uani 1 1 d . .
H21A H -0.3169 0.9920 0.2993 0.066 Uiso 1 1 calc R U
H21B H -0.2083 0.9134 0.2550 0.066 Uiso 1 1 calc R U
H21C H -0.3040 0.8776 0.2966 0.066 Uiso 1 1 calc R U
Sr2 Sr 0.34605(4) 0.66386(3) 0.31042(2) 0.01824(12) Uani 1 1 d . .
O5 O 0.3007(3) 0.8561(2) 0.28882(16) 0.0234(8) Uani 1 1 d . .
O6 O 0.2787(3) 0.7371(2) 0.41895(16) 0.0247(8) Uani 1 1 d . .
O7 O 0.3494(2) 0.6912(2) 0.19074(15) 0.0188(7) Uani 1 1 d . .
O8 O 0.5192(3) 0.5750(3) 0.36180(16) 0.0290(8) Uani 1 1 d . .
N2 N 0.5621(3) 0.5937(3) 0.22022(19) 0.0211(9) Uani 1 1 d . .
C22 C 0.2983(4) 0.9184(3) 0.3231(2) 0.0182(10) Uani 1 1 d . U
C23 C 0.2760(4) 0.9046(3) 0.3948(3) 0.0272(12) Uani 1 1 d . U
H23A H 0.2715 0.9585 0.4158 0.033 Uiso 1 1 calc R U
C24 C 0.2598(4) 0.8216(4) 0.4381(2) 0.0244(12) Uani 1 1 d . .
C25 C 0.3063(5) 1.0198(4) 0.2882(3) 0.0319(13) Uani 1 1 d . .
C26 C 0.1960(6) 1.0958(5) 0.2774(5) 0.093(3) Uani 1 1 d . .
H26A H 0.1436 1.1104 0.3210 0.140 Uiso 1 1 calc R U
H26B H 0.2010 1.1600 0.2533 0.140 Uiso 1 1 calc R U
H26C H 0.1721 1.0661 0.2511 0.140 Uiso 1 1 calc R U
C27 C 0.3469(5) 1.0676(5) 0.3264(3) 0.0496(17) Uani 1 1 d . .
H27A H 0.4181 1.0182 0.3332 0.074 Uiso 1 1 calc R U
H27B H 0.3529 1.1305 0.3005 0.074 Uiso 1 1 calc R U
H27C H 0.2955 1.0847 0.3701 0.074 Uiso 1 1 calc R U
C28 C 0.3881(6) 0.9971(5) 0.2201(3) 0.064(2) Uani 1 1 d . .
H28A H 0.4593 0.9481 0.2270 0.096 Uiso 1 1 calc R U
H28B H 0.3642 0.9674 0.1938 0.096 Uiso 1 1 calc R U
H28C H 0.3931 1.0613 0.1960 0.096 Uiso 1 1 calc R U
C29 C 0.2162(4) 0.8308(4) 0.5146(3) 0.0297(13) Uani 1 1 d . .
C30 C 0.1009(5) 0.8394(5) 0.5323(3) 0.0452(16) Uani 1 1 d . .
H30A H 0.0572 0.9019 0.5084 0.068 Uiso 1 1 calc R U
H30B H 0.1004 0.7789 0.5192 0.068 Uiso 1 1 calc R U
H30C H 0.0703 0.8428 0.5807 0.068 Uiso 1 1 calc R U
C31 C 0.2841(4) 0.7337(4) 0.5517(3) 0.0373(14) Uani 1 1 d . .
H31A H 0.3587 0.7283 0.5402 0.056 Uiso 1 1 calc R U
H31B H 0.2536 0.7371 0.6002 0.056 Uiso 1 1 calc R U
H31C H 0.2837 0.6732 0.5386 0.056 Uiso 1 1 calc R U
C32 C 0.2189(6) 0.9229(4) 0.5363(3) 0.062(2) Uani 1 1 d . .
H32A H 0.2938 0.9165 0.5247 0.093 Uiso 1 1 calc R U
H32B H 0.1751 0.9866 0.5134 0.093 Uiso 1 1 calc R U
H32C H 0.1893 0.9247 0.5850 0.093 Uiso 1 1 calc R U
C33 C 0.4437(4) 0.6704(3) 0.1370(2) 0.0219(11) Uani 1 1 d . .
C34 C 0.5384(4) 0.5793(3) 0.1604(2) 0.0206(11) Uani 1 1 d . .
H34A H 0.5225 0.5171 0.1703 0.025 Uiso 1 1 calc R U
H34B H 0.6044 0.5662 0.1230 0.025 Uiso 1 1 calc R U
C35 C 0.6005(4) 0.4929(4) 0.2604(2) 0.0239(12) Uani 1 1 d . .
H35A H 0.6699 0.4463 0.2336 0.029 Uiso 1 1 calc R U
H35B H 0.5472 0.4621 0.2692 0.029 Uiso 1 1 calc R U
C36 C 0.6168(4) 0.4985(4) 0.3262(2) 0.0285(12) Uani 1 1 d . .
H36A H 0.6328 0.4305 0.3529 0.034 Uiso 1 1 calc R U
H36B H 0.6787 0.5176 0.3184 0.034 Uiso 1 1 calc R U
C37 C 0.5351(5) 0.5942(5) 0.4207(3) 0.0424(15) Uani 1 1 d . .
H37A H 0.4678 0.6464 0.4441 0.064 Uiso 1 1 calc R U
H37B H 0.5555 0.5302 0.4504 0.064 Uiso 1 1 calc R U
H37C H 0.5930 0.6192 0.4077 0.064 Uiso 1 1 calc R U
C38 C 0.4277(4) 0.6369(4) 0.0782(2) 0.0282(12) Uani 1 1 d . .
H38A H 0.4218 0.5703 0.0915 0.042 Uiso 1 1 calc R U
H38B H 0.4898 0.6306 0.0396 0.042 Uiso 1 1 calc R U
H38C H 0.3612 0.6887 0.0660 0.042 Uiso 1 1 calc R U
C39 C 0.4637(4) 0.7690(4) 0.1118(3) 0.0283(12) Uani 1 1 d . .
H39A H 0.5289 0.7549 0.0747 0.042 Uiso 1 1 calc R U
H39B H 0.4013 0.8227 0.0963 0.042 Uiso 1 1 calc R U
H39C H 0.4739 0.7924 0.1484 0.042 Uiso 1 1 calc R U
C40 C 0.6408(4) 0.6439(4) 0.1997(3) 0.0283(12) Uani 1 1 d . .
H40A H 0.6237 0.6908 0.1586 0.034 Uiso 1 1 calc R U
C41 C 0.7587(4) 0.5708(4) 0.1774(3) 0.0391(15) Uani 1 1 d . .
H41A H 0.8046 0.6096 0.1649 0.059 Uiso 1 1 calc R U
H41B H 0.7794 0.5179 0.2141 0.059 Uiso 1 1 calc R U
H41C H 0.7683 0.5379 0.1386 0.059 Uiso 1 1 calc R U
C42 C 0.6229(5) 0.7143(4) 0.2495(3) 0.0401(15) Uani 1 1 d . .
H42A H 0.6767 0.7446 0.2332 0.060 Uiso 1 1 calc R U
H42B H 0.5499 0.7695 0.2545 0.060 Uiso 1 1 calc R U
H42C H 0.6305 0.6746 0.2930 0.060 Uiso 1 1 calc R U
Sr3 Sr 0.22371(4) 0.60874(3) 0.20200(2) 0.01825(12) Uani 1 1 d . .
O9 O 0.3221(2) 0.4994(2) 0.30337(16) 0.0217(8) Uani 1 1 d . .
O10 O 0.3714(2) 0.4377(2) 0.17287(16) 0.0225(8) Uani 1 1 d . .
O11 O 0.1313(2) 0.7786(2) 0.14690(16) 0.0224(8) Uani 1 1 d . .
O12 O 0.1109(3) 0.4966(2) 0.23229(16) 0.0241(8) Uani 1 1 d . .
N3 N 0.1204(3) 0.6152(3) 0.10483(19) 0.0187(9) Uani 1 1 d . .
C43 C 0.3727(3) 0.4028(3) 0.3148(2) 0.0098(9) Uani 1 1 d . .
C44 C 0.4287(4) 0.3315(3) 0.2673(2) 0.0214(11) Uani 1 1 d . .
H44A H 0.4686 0.2623 0.2825 0.026 Uiso 1 1 calc R U
C45 C 0.4309(4) 0.3537(3) 0.1981(3) 0.0225(11) Uani 1 1 d . .
C46 C 0.3623(4) 0.3602(4) 0.3901(2) 0.0254(12) Uani 1 1 d . .
C47 C 0.2582(5) 0.3407(4) 0.4152(3) 0.0381(14) Uani 1 1 d . .
H47A H 0.2631 0.2901 0.3890 0.057 Uiso 1 1 calc R U
H47B H 0.2494 0.3141 0.4626 0.057 Uiso 1 1 calc R U
H47C H 0.1958 0.4054 0.4099 0.057 Uiso 1 1 calc R U
C48 C 0.4590(5) 0.2582(4) 0.4022(3) 0.0443(16) Uani 1 1 d . .
H48A H 0.4665 0.2061 0.3762 0.066 Uiso 1 1 calc R U
H48B H 0.5256 0.2702 0.3882 0.066 Uiso 1 1 calc R U
H48C H 0.4460 0.2338 0.4501 0.066 Uiso 1 1 calc R U
C49 C 0.3533(5) 0.4396(4) 0.4316(3) 0.0364(14) Uani 1 1 d . .
H49A H 0.4194 0.4526 0.4160 0.055 Uiso 1 1 calc R U
H49B H 0.2906 0.5040 0.4264 0.055 Uiso 1 1 calc R U
H49C H 0.3442 0.4127 0.4790 0.055 Uiso 1 1 calc R U
C50 C 0.5100(4) 0.2721(3) 0.1489(2) 0.0229(11) Uani 1 1 d . .
C51 C 0.4437(4) 0.2531(4) 0.1125(3) 0.0337(14) Uani 1 1 d . .
H51A H 0.3948 0.2242 0.1449 0.050 Uiso 1 1 calc R U
H51B H 0.4012 0.3185 0.0903 0.050 Uiso 1 1 calc R U
H51C H 0.4926 0.2045 0.0789 0.050 Uiso 1 1 calc R U
C52 C 0.5782(4) 0.1685(4) 0.1819(3) 0.0342(14) Uani 1 1 d . .
H52A H 0.6212 0.1797 0.2055 0.051 Uiso 1 1 calc R U
H52B H 0.5301 0.1383 0.2140 0.051 Uiso 1 1 calc R U
H52C H 0.6267 0.1215 0.1474 0.051 Uiso 1 1 calc R U
C53 C 0.5866(4) 0.3172(4) 0.0989(3) 0.0320(13) Uani 1 1 d . .
H53A H 0.6289 0.3291 0.1227 0.048 Uiso 1 1 calc R U
H53B H 0.6358 0.2687 0.0653 0.048 Uiso 1 1 calc R U
H53C H 0.5444 0.3827 0.0767 0.048 Uiso 1 1 calc R U
C54 C 0.0810(4) 0.8086(3) 0.0930(2) 0.0130(10) Uani 1 1 d . .
C55 C 0.1073(4) 0.7123(3) 0.0599(2) 0.0208(11) Uani 1 1 d . .
H55A H 0.0487 0.7281 0.0381 0.025 Uiso 1 1 calc R U
H55B H 0.1751 0.6999 0.0241 0.025 Uiso 1 1 calc R U
C56 C 0.0175(4) 0.6255(4) 0.1554(2) 0.0228(11) Uani 1 1 d . .
H56A H -0.0402 0.6457 0.1320 0.027 Uiso 1 1 calc R U
H56B H -0.0032 0.6816 0.1831 0.027 Uiso 1 1 calc R U
C57 C 0.0236(4) 0.5279(4) 0.2011(2) 0.0243(12) Uani 1 1 d . .
H57A H -0.0455 0.5407 0.2358 0.029 Uiso 1 1 calc R U
H57B H 0.0365 0.4729 0.1749 0.029 Uiso 1 1 calc R U
C58 C 0.1462(4) 0.3895(4) 0.2585(3) 0.0319(13) Uani 1 1 d . .
H58A H 0.2057 0.3712 0.2793 0.048 Uiso 1 1 calc R U
H58B H 0.0856 0.3782 0.2921 0.048 Uiso 1 1 calc R U
H58C H 0.1711 0.3463 0.2219 0.048 Uiso 1 1 calc R U
C59 C 0.1291(4) 0.8761(4) 0.0381(2) 0.0271(12) Uani 1 1 d . .
H59A H 0.0940 0.8966 0.0009 0.041 Uiso 1 1 calc R U
H59B H 0.1168 0.9378 0.0567 0.041 Uiso 1 1 calc R U
H59C H 0.2071 0.8368 0.0216 0.041 Uiso 1 1 calc R U
C60 C -0.0405(4) 0.8736(4) 0.1163(3) 0.0263(12) Uani 1 1 d . .
H60A H -0.0737 0.8935 0.0784 0.039 Uiso 1 1 calc R U
H60B H -0.0742 0.8333 0.1517 0.039 Uiso 1 1 calc R U
H60C H -0.0514 0.9357 0.1338 0.039 Uiso 1 1 calc R U
C61 C 0.1649(4) 0.5234(4) 0.0664(2) 0.0225(11) Uani 1 1 d . .
H61A H 0.1781 0.4617 0.1001 0.027 Uiso 1 1 calc R U
C62 C 0.0876(4) 0.5213(4) 0.0307(3) 0.0296(13) Uani 1 1 d . .
H62A H 0.1226 0.4592 0.0069 0.044 Uiso 1 1 calc R U
H62B H 0.0215 0.5209 0.0638 0.044 Uiso 1 1 calc R U
H62C H 0.0689 0.5826 -0.0014 0.044 Uiso 1 1 calc R U
C63 C 0.2738(4) 0.5089(4) 0.0180(2) 0.0269(12) Uani 1 1 d . .
H63A H 0.2998 0.4483 -0.0060 0.040 Uiso 1 1 calc R U
H63B H 0.2661 0.5702 -0.0143 0.040 Uiso 1 1 calc R U
H63C H 0.3259 0.4990 0.0430 0.040 Uiso 1 1 calc R U

loop_
_atom_site_aniso_label
_atom_site_aniso_U_11
_atom_site_aniso_U_22
_atom_site_aniso_U_33
_atom_site_aniso_U_23
_atom_site_aniso_U_13
_atom_site_aniso_U_12
Sr1 0.0194(3) 0.0165(2) 0.0217(3) 0.00050(19) -0.0070(2) -0.00726(19)
O1 0.025(2) 0.0178(17) 0.035(2) -0.0008(16) -0.0020(17) -0.0009(15)
O2 0.0220(19) 0.0199(17) 0.030(2) 0.0010(15) -0.0071(16) -0.0077(15)
O3 0.0147(18) 0.0245(17) 0.0196(19) -0.0035(15) -0.0020(15) -0.0086(14)
O4 0.044(2) 0.034(2) 0.051(3) 0.0003(19) -0.010(2) -0.0264(19)
N1 0.016(2) 0.024(2) 0.030(3) -0.0039(19) -0.003(2) -0.0075(18)
C1 0.025(3) 0.021(3) 0.027(3) -0.001(2) -0.015(2) -0.006(2)
C2 0.024(3) 0.020(2) 0.031(3) 0.008(2) -0.010(3) -0.005(2)
C3 0.031(3) 0.023(3) 0.025(3) 0.002(2) -0.012(3) -0.014(2)
C4 0.024(3) 0.023(3) 0.040(4) -0.003(2) -0.008(3) -0.004(2)
C5 0.021(4) 0.043(4) 0.128(7) -0.006(4) 0.010(4) -0.003(3)
C6 0.045(4) 0.062(4) 0.040(4) -0.018(3) -0.013(3) 0.024(3)
C7 0.043(4) 0.055(4) 0.074(5) -0.036(4) -0.026(4) 0.007(3)
C8 0.033(3) 0.032(3) 0.033(3) 0.005(3) -0.013(3) -0.019(3)
C9 0.050(4) 0.075(5) 0.037(4) 0.016(3) -0.017(3) -0.044(4)
C10 0.041(4) 0.048(4) 0.033(4) -0.004(3) -0.003(3) -0.016(3)
C11 0.058(4) 0.039(3) 0.040(4) 0.013(3) -0.004(3) -0.020(3)
C12 0.020(3) 0.024(2) 0.019(3) -0.002(2) -0.004(2) -0.011(2)
C13 0.019(3) 0.023(2) 0.019(3) -0.002(2) -0.004(2) -0.007(2)
C14 0.022(3) 0.034(3) 0.027(3) -0.003(2) -0.002(2) -0.017(2)
C15 0.032(3) 0.030(3) 0.033(3) 0.001(2) -0.002(3) -0.017(3)
C16 0.057(4) 0.037(3) 0.043(4) 0.000(3) -0.003(3) -0.025(3)
C17 0.024(3) 0.029(3) 0.029(3) -0.011(2) -0.007(2) -0.006(2)
C18 0.023(3) 0.033(3) 0.025(3) -0.001(2) -0.007(2) -0.012(2)
C19 0.022(3) 0.025(3) 0.034(3) -0.004(2) -0.002(3) -0.008(2)
C20 0.033(3) 0.041(3) 0.046(4) -0.016(3) 0.000(3) -0.015(3)
C21 0.031(3) 0.041(3) 0.054(4) 0.001(3) -0.016(3) -0.007(3)
Sr2 0.0195(3) 0.0168(2) 0.0192(3) -0.00077(19) -0.0077(2) -0.00637(19)
O5 0.033(2) 0.0147(16) 0.025(2) -0.0044(14) -0.0077(16) -0.0101(15)
O6 0.028(2) 0.0218(17) 0.023(2) -0.0036(15) -0.0081(16) -0.0068(15)
O7 0.0161(18) 0.0208(16) 0.0181(18) 0.0002(14) -0.0011(15) -0.0092(14)
O8 0.024(2) 0.036(2) 0.024(2) -0.0051(17) -0.0122(17) -0.0052(16)
N2 0.025(2) 0.022(2) 0.018(2) 0.0006(18) -0.0077(19) -0.0102(18)
C22 0.0184(13) 0.0181(13) 0.0193(13) -0.0019(9) -0.0079(9) -0.0061(9)
C23 0.039(3) 0.018(2) 0.032(3) -0.002(2) -0.015(3) -0.014(2)
C24 0.029(3) 0.022(3) 0.021(3) -0.001(2) -0.011(2) -0.006(2)
C25 0.052(4) 0.020(3) 0.034(3) 0.004(2) -0.019(3) -0.021(3)
C26 0.077(6) 0.029(4) 0.182(9) 0.040(5) -0.076(6) -0.022(4)
C27 0.083(5) 0.054(4) 0.034(4) 0.001(3) -0.008(3) -0.054(4)
C28 0.129(7) 0.051(4) 0.031(4) 0.007(3) -0.011(4) -0.064(5)
C29 0.039(3) 0.024(3) 0.023(3) -0.003(2) -0.013(3) -0.005(2)
C30 0.043(4) 0.054(4) 0.024(3) -0.003(3) -0.008(3) -0.006(3)
C31 0.041(4) 0.038(3) 0.025(3) 0.000(3) -0.013(3) -0.007(3)
C32 0.117(6) 0.036(3) 0.032(4) -0.009(3) -0.016(4) -0.029(4)
C33 0.017(3) 0.021(2) 0.025(3) -0.001(2) -0.010(2) -0.004(2)
C34 0.018(3) 0.020(2) 0.020(3) -0.002(2) -0.003(2) -0.006(2)
C35 0.016(3) 0.025(3) 0.025(3) -0.001(2) -0.002(2) -0.006(2)
C36 0.019(3) 0.031(3) 0.027(3) 0.000(2) -0.006(2) -0.004(2)
C37 0.033(4) 0.060(4) 0.035(4) -0.011(3) -0.018(3) -0.010(3)
C38 0.024(3) 0.031(3) 0.030(3) -0.005(2) -0.013(3) -0.007(2)
C39 0.021(3) 0.031(3) 0.029(3) 0.003(2) -0.003(2) -0.012(2)
C40 0.021(3) 0.028(3) 0.039(3) 0.007(2) -0.014(3) -0.013(2)
C41 0.027(3) 0.045(3) 0.044(4) 0.014(3) -0.016(3) -0.018(3)
C42 0.047(4) 0.036(3) 0.059(4) 0.002(3) -0.031(3) -0.027(3)
Sr3 0.0179(3) 0.0181(2) 0.0203(3) -0.00153(19) -0.0066(2) -0.00747(19)
O9 0.0233(19) 0.0149(16) 0.024(2) 0.0000(14) -0.0053(16) -0.0063(14)
O10 0.0221(19) 0.0197(17) 0.0211(19) -0.0013(15) -0.0051(16) -0.0050(15)
O11 0.0231(19) 0.0224(17) 0.024(2) 0.0025(15) -0.0127(16) -0.0087(15)
O12 0.0239(19) 0.0215(17) 0.031(2) 0.0030(15) -0.0133(17) -0.0104(15)
N3 0.017(2) 0.021(2) 0.020(2) -0.0021(17) -0.0021(18) -0.0099(17)
C43 0.007(2) 0.015(2) 0.009(2) 0.0035(18) -0.0046(19) -0.0063(18)
C44 0.022(3) 0.017(2) 0.026(3) -0.002(2) -0.012(2) -0.005(2)
C45 0.025(3) 0.017(2) 0.028(3) 0.002(2) -0.007(2) -0.011(2)
C46 0.028(3) 0.021(2) 0.025(3) 0.001(2) -0.009(2) -0.008(2)
C47 0.053(4) 0.048(3) 0.021(3) 0.005(3) -0.014(3) -0.027(3)
C48 0.057(4) 0.038(3) 0.031(4) 0.007(3) -0.023(3) -0.009(3)
C49 0.051(4) 0.036(3) 0.028(3) -0.004(3) -0.014(3) -0.020(3)
C50 0.028(3) 0.020(2) 0.021(3) -0.002(2) -0.010(2) -0.006(2)
C51 0.045(4) 0.023(3) 0.037(3) -0.006(2) -0.011(3) -0.015(3)
C52 0.034(3) 0.028(3) 0.030(3) -0.007(2) -0.011(3) 0.001(2)
C53 0.031(3) 0.036(3) 0.027(3) -0.011(3) -0.002(3) -0.011(3)
C54 0.017(3) 0.012(2) 0.009(2) -0.0004(18) -0.005(2) -0.0038(19)
C55 0.023(3) 0.026(3) 0.019(3) 0.002(2) -0.011(2) -0.012(2)
C56 0.022(3) 0.026(3) 0.021(3) -0.001(2) -0.003(2) -0.012(2)
C57 0.020(3) 0.032(3) 0.024(3) -0.004(2) -0.005(2) -0.014(2)
C58 0.040(3) 0.024(3) 0.034(3) 0.011(2) -0.019(3) -0.014(2)
C59 0.029(3) 0.028(3) 0.026(3) 0.006(2) -0.016(3) -0.010(2)
C60 0.024(3) 0.025(3) 0.030(3) 0.001(2) -0.011(2) -0.008(2)
C61 0.021(3) 0.024(3) 0.026(3) -0.002(2) -0.010(2) -0.010(2)
C62 0.029(3) 0.032(3) 0.034(3) -0.008(3) -0.013(3) -0.013(2)
C63 0.028(3) 0.024(3) 0.024(3) -0.005(2) -0.006(2) -0.004(2)

loop_
_atom_type_symbol
_atom_type_description
_atom_type_scat_dispersion_real
_atom_type_scat_dispersion_imag
_atom_type_scat_source
C C 0.0033 0.0016 'International Tables Vol C Tables 4.2.6.8 and 6.1.1.4'
H H 0.0000 0.0000 'International Tables Vol C Tables 4.2.6.8 and 6.1.1.4'
N N 0.0061 0.0033 'International Tables Vol C Tables 4.2.6.8 and 6.1.1.4'
O O 0.0106 0.0060 'International Tables Vol C Tables 4.2.6.8 and 6.1.1.4'
Sr Sr -1.5307 3.2498 'International Tables Vol C Tables 4.2.6.8 and 6.1.1.4'

loop_
_geom_angle_atom_site_label_1
_geom_angle_atom_site_label_2
_geom_angle_atom_site_label_3
_geom_angle
O11 Sr1 O2 102.11(11)
O11 Sr1 O1 100.40(11)
O2 Sr1 O1 70.22(11)
O11 Sr1 O7 78.84(10)
O2 Sr1 O7 107.61(10)
O1 Sr1 O7 177.56(11)
O11 Sr1 O3 77.50(10)
O2 Sr1 O3 174.64(10)
O1 Sr1 O3 115.13(10)
O7 Sr1 O3 67.05(9)
O11 Sr1 O5 149.27(9)
O2 Sr1 O5 101.73(10)
O1 Sr1 O5 105.75(10)
O7 Sr1 O5 75.65(9)
O3 Sr1 O5 76.96(9)
O11 Sr1 Sr3 43.59(7)
O2 Sr1 Sr3 130.73(7)
O1 Sr1 Sr3 136.02(8)
O7 Sr1 Sr3 44.51(7)
O3 Sr1 Sr3 45.79(7)
O5 Sr1 Sr3 105.70(6)
O11 Sr1 Sr2 104.93(7)
O2 Sr1 Sr2 131.78(7)
O1 Sr1 Sr2 139.82(8)
O7 Sr1 Sr2 42.48(7)
O3 Sr1 Sr2 44.08(7)
O5 Sr1 Sr2 44.34(6)
Sr3 Sr1 Sr2 61.365(12)
C1 O1 Sr1 136.5(3)
C3 O2 Sr1 137.4(3)
C12 O3 Sr2 126.3(3)
C12 O3 Sr3 127.8(2)
Sr2 O3 Sr3 92.53(10)
C12 O3 Sr1 119.6(2)
Sr2 O3 Sr1 91.37(10)
Sr3 O3 Sr1 88.24(9)
C16 O4 C15 111.5(4)
C14 N1 C19 112.9(4)
C14 N1 C13 111.7(4)
C19 N1 C13 113.6(4)
O1 C1 C2 125.3(4)
O1 C1 C4 115.3(4)
C2 C1 C4 119.4(4)
C3 C2 C1 124.7(4)
C3 C2 H2A 117.7
C1 C2 H2A 117.7
O2 C3 C2 125.0(5)
O2 C3 C8 114.7(4)
C2 C3 C8 120.4(4)
C6 C4 C7 110.2(5)
C6 C4 C5 109.3(5)
C7 C4 C5 108.8(5)
C6 C4 C1 112.3(4)
C7 C4 C1 106.9(4)
C5 C4 C1 109.4(4)
C4 C5 H5A 109.5
C4 C5 H5B 109.5
H5A C5 H5B 109.5
C4 C5 H5C 109.5
H5A C5 H5C 109.5
H5B C5 H5C 109.5
C4 C6 H6A 109.5
C4 C6 H6B 109.5
H6A C6 H6B 109.5
C4 C6 H6C 109.5
H6A C6 H6C 109.5
H6B C6 H6C 109.5
C4 C7 H7A 109.5
C4 C7 H7B 109.5
H7A C7 H7B 109.5
C4 C7 H7C 109.5
H7A C7 H7C 109.5
H7B C7 H7C 109.5
C11 C8 C9 110.2(5)
C11 C8 C3 114.9(4)
C9 C8 C3 107.1(4)
C11 C8 C10 107.8(5)
C9 C8 C10 108.0(5)
C3 C8 C10 108.6(4)
C8 C9 H9A 109.5
C8 C9 H9B 109.5
H9A C9 H9B 109.5
C8 C9 H9C 109.5
H9A C9 H9C 109.5
H9B C9 H9C 109.5
C8 C10 H10A 109.5
C8 C10 H10B 109.5
H10A C10 H10B 109.5
C8 C10 H10C 109.5
H10A C10 H10C 109.5
H10B C10 H10C 109.5
C8 C11 H11A 109.5
C8 C11 H11B 109.5
H11A C11 H11B 109.5
C8 C11 H11C 109.5
H11A C11 H11C 109.5
H11B C11 H11C 109.5
O3 C12 C17 109.9(4)
O3 C12 C18 109.4(4)
C17 C12 C18 109.3(4)
O3 C12 C13 106.8(4)
C17 C12 C13 111.3(4)
C18 C12 C13 110.0(4)
N1 C13 C12 116.5(4)
N1 C13 H13A 108.2
C12 C13 H13A 108.2
N1 C13 H13B 108.2
C12 C13 H13B 108.2
H13A C13 H13B 107.3
N1 C14 C15 111.5(4)
N1 C14 H14A 109.3
C15 C14 H14A 109.3
N1 C14 H14B 109.3
C15 C14 H14B 109.3
H14A C14 H14B 108.0
O4 C15 C14 107.3(4)
O4 C15 H15A 110.3
C14 C15 H15A 110.3
O4 C15 H15B 110.3
C14 C15 H15B 110.3
H15A C15 H15B 108.5
O4 C16 H16A 109.5
O4 C16 H16B 109.5
H16A C16 H16B 109.5
O4 C16 H16C 109.5
H16A C16 H16C 109.5
H16B C16 H16C 109.5
C12 C17 H17A 109.5
C12 C17 H17B 109.5
H17A C17 H17B 109.5
C12 C17 H17C 109.5
H17A C17 H17C 109.5
H17B C17 H17C 109.5
C12 C18 H18A 109.5
C12 C18 H18B 109.5
H18A C18 H18B 109.5
C12 C18 H18C 109.5
H18A C18 H18C 109.5
H18B C18 H18C 109.5
N1 C19 C20 110.3(4)
N1 C19 C21 114.8(4)
C20 C19 C21 110.8(4)
N1 C19 H19A 106.8
C20 C19 H19A 106.8
C21 C19 H19A 106.8
C19 C20 H20A 109.5
C19 C20 H20B 109.5
H20A C20 H20B 109.5
C19 C20 H20C 109.5
H20A C20 H20C 109.5
H20B C20 H20C 109.5
C19 C21 H21A 109.5
C19 C21 H21B 109.5
H21A C21 H21B 109.5
C19 C21 H21C 109.5
H21A C21 H21C 109.5
H21B C21 H21C 109.5
O7 Sr2 O6 148.16(10)
O7 Sr2 O3 68.42(10)
O6 Sr2 O3 93.43(10)
O7 Sr2 O5 79.97(10)
O6 Sr2 O5 71.08(10)
O3 Sr2 O5 80.44(10)
O7 Sr2 O9 82.07(10)
O6 Sr2 O9 119.35(10)
O3 Sr2 O9 74.64(10)
O5 Sr2 O9 153.31(10)
O7 Sr2 O8 125.88(10)
O6 Sr2 O8 76.84(10)
O3 Sr2 O8 164.02(10)
O5 Sr2 O8 107.65(10)
O9 Sr2 O8 98.87(10)
O7 Sr2 N2 65.17(10)
O6 Sr2 N2 130.70(11)
O3 Sr2 N2 133.08(10)
O5 Sr2 N2 97.76(10)
O9 Sr2 N2 92.39(10)
O8 Sr2 N2 60.71(10)
O7 Sr2 Sr1 43.97(7)
O6 Sr2 Sr1 104.74(7)
O3 Sr2 Sr1 44.56(7)
O5 Sr2 Sr1 48.12(7)
O9 Sr2 Sr1 105.76(7)
O8 Sr2 Sr1 149.98(8)
N2 Sr2 Sr1 100.80(7)
O7 Sr2 Sr3 42.46(7)
O6 Sr2 Sr3 135.12(8)
O3 Sr2 Sr3 43.89(7)
O5 Sr2 Sr3 106.25(7)
O9 Sr2 Sr3 48.15(7)
O8 Sr2 Sr3 139.94(7)
N2 Sr2 Sr3 94.16(8)
Sr1 Sr2 Sr3 58.135(12)
C22 O5 Sr2 131.8(3)
C22 O5 Sr1 136.2(3)
Sr2 O5 Sr1 87.54(9)
C24 O6 Sr2 135.9(3)
C33 O7 Sr2 125.6(3)
C33 O7 Sr3 119.8(3)
Sr2 O7 Sr3 95.65(10)
C33 O7 Sr1 123.5(2)
Sr2 O7 Sr1 93.56(10)
Sr3 O7 Sr1 90.03(10)
C37 O8 C36 110.8(4)
C37 O8 Sr2 130.0(3)
C36 O8 Sr2 119.1(3)
C34 N2 C35 109.1(3)
C34 N2 C40 110.3(4)
C35 N2 C40 113.2(4)
C34 N2 Sr2 100.8(3)
C35 N2 Sr2 93.1(3)
C40 N2 Sr2 128.2(3)
O5 C22 C23 122.9(4)
O5 C22 C25 119.2(4)
C23 C22 C25 117.5(4)
C24 C23 C22 128.3(4)
C24 C23 H23A 115.8
C22 C23 H23A 115.8
O6 C24 C23 124.1(5)
O6 C24 C29 116.2(4)
C23 C24 C29 119.7(4)
C26 C25 C28 109.4(6)
C26 C25 C22 108.8(5)
C28 C25 C22 107.7(4)
C26 C25 C27 109.9(5)
C28 C25 C27 107.1(5)
C22 C25 C27 113.8(4)
C25 C26 H26A 109.5
C25 C26 H26B 109.5
H26A C26 H26B 109.5
C25 C26 H26C 109.5
H26A C26 H26C 109.5
H26B C26 H26C 109.5
C25 C27 H27A 109.5
C25 C27 H27B 109.5
H27A C27 H27B 109.5
C25 C27 H27C 109.5
H27A C27 H27C 109.5
H27B C27 H27C 109.5
C25 C28 H28A 109.5
C25 C28 H28B 109.5
H28A C28 H28B 109.5
C25 C28 H28C 109.5
H28A C28 H28C 109.5
H28B C28 H28C 109.5
C30 C29 C31 109.6(5)
C30 C29 C32 110.2(5)
C31 C29 C32 107.8(5)
C30 C29 C24 106.2(4)
C31 C29 C24 109.3(4)
C32 C29 C24 113.7(4)
C29 C30 H30A 109.5
C29 C30 H30B 109.5
H30A C30 H30B 109.5
C29 C30 H30C 109.5
H30A C30 H30C 109.5
H30B C30 H30C 109.5
C29 C31 H31A 109.5
C29 C31 H31B 109.5
H31A C31 H31B 109.5
C29 C31 H31C 109.5
H31A C31 H31C 109.5
H31B C31 H31C 109.5
C29 C32 H32A 109.5
C29 C32 H32B 109.5
H32A C32 H32B 109.5
C29 C32 H32C 109.5
H32A C32 H32C 109.5
H32B C32 H32C 109.5
O7 C33 C39 109.2(4)
O7 C33 C34 108.9(4)
C39 C33 C34 114.0(4)
O7 C33 C38 110.3(4)
C39 C33 C38 107.6(4)
C34 C33 C38 106.8(4)
N2 C34 C33 115.2(4)
N2 C34 H34A 108.5
C33 C34 H34A 108.5
N2 C34 H34B 108.5
C33 C34 H34B 108.5
H34A C34 H34B 107.5
N2 C35 C36 114.5(4)
N2 C35 H35A 108.6
C36 C35 H35A 108.6
N2 C35 H35B 108.6
C36 C35 H35B 108.6
H35A C35 H35B 107.6
O8 C36 C35 108.3(4)
O8 C36 H36A 110.0
C35 C36 H36A 110.0
O8 C36 H36B 110.0
C35 C36 H36B 110.0
H36A C36 H36B 108.4
O8 C37 H37A 109.5
O8 C37 H37B 109.5
H37A C37 H37B 109.5
O8 C37 H37C 109.5
H37A C37 H37C 109.5
H37B C37 H37C 109.5
C33 C38 H38A 109.5
C33 C38 H38B 109.5
H38A C38 H38B 109.5
C33 C38 H38C 109.5
H38A C38 H38C 109.5
H38B C38 H38C 109.5
C33 C39 H39A 109.5
C33 C39 H39B 109.5
H39A C39 H39B 109.5
C33 C39 H39C 109.5
H39A C39 H39C 109.5
H39B C39 H39C 109.5
N2 C40 C42 113.5(4)
N2 C40 C41 114.6(4)
C42 C40 C41 112.9(4)
N2 C40 H40A 104.8
C42 C40 H40A 104.8
C41 C40 H40A 104.8
C40 C41 H41A 109.5
C40 C41 H41B 109.5
H41A C41 H41B 109.5
C40 C41 H41C 109.5
H41A C41 H41C 109.5
H41B C41 H41C 109.5
C40 C42 H42A 109.5
C40 C42 H42B 109.5
H42A C42 H42B 109.5
C40 C42 H42C 109.5
H42A C42 H42C 109.5
H42B C42 H42C 109.5
O11 Sr3 O7 79.04(10)
O11 Sr3 O10 139.65(11)
O7 Sr3 O10 94.35(10)
O11 Sr3 O3 77.05(10)
O7 Sr3 O3 67.78(10)
O10 Sr3 O3 137.23(10)
O11 Sr3 O12 111.82(10)
O7 Sr3 O12 168.44(10)
O10 Sr3 O12 79.90(10)
O3 Sr3 O12 109.82(10)
O11 Sr3 O9 147.09(10)
O7 Sr3 O9 78.91(9)
O10 Sr3 O9 66.29(10)
O3 Sr3 O9 72.11(9)
O12 Sr3 O9 89.58(9)
O11 Sr3 N3 63.25(10)
O7 Sr3 N3 127.63(10)
O10 Sr3 N3 92.49(10)
O3 Sr3 N3 129.57(10)
O12 Sr3 N3 63.06(10)
O9 Sr3 N3 148.61(10)
O11 Sr3 Sr1 42.86(7)
O7 Sr3 Sr1 45.47(7)
O10 Sr3 Sr1 139.01(7)
O3 Sr3 Sr1 45.96(7)
O12 Sr3 Sr1 141.09(7)
O9 Sr3 Sr1 105.08(6)
N3 Sr3 Sr1 105.98(7)
O11 Sr3 Sr2 103.34(7)
O7 Sr3 Sr2 41.89(7)
O10 Sr3 Sr2 96.98(7)
O3 Sr3 Sr2 43.58(7)
O12 Sr3 Sr2 128.40(7)
O9 Sr3 Sr2 45.10(6)
N3 Sr3 Sr2 166.29(7)
Sr1 Sr3 Sr2 60.501(12)
C43 O9 Sr2 136.3(3)
C43 O9 Sr3 129.8(3)
Sr2 O9 Sr3 86.75(9)
C45 O10 Sr3 142.5(3)
C54 O11 Sr1 133.8(2)
C54 O11 Sr3 131.6(2)
Sr1 O11 Sr3 93.56(11)
C57 O12 C58 112.0(4)
C57 O12 Sr3 118.3(3)
C58 O12 Sr3 126.3(3)
C56 N3 C55 110.7(3)
C56 N3 C61 112.3(3)
C55 N3 C61 112.1(4)
C56 N3 Sr3 92.9(3)
C55 N3 Sr3 108.3(2)
C61 N3 Sr3 118.9(3)
O9 C43 C44 126.3(4)
O9 C43 C46 115.9(4)
C44 C43 C46 117.5(4)
C43 C44 C45 125.4(4)
C43 C44 H44A 117.3
C45 C44 H44A 117.3
O10 C45 C44 123.9(4)
O10 C45 C50 116.0(4)
C44 C45 C50 120.1(4)
C49 C46 C47 108.8(4)
C49 C46 C48 107.8(4)
C47 C46 C48 108.5(4)
C49 C46 C43 110.5(4)
C47 C46 C43 107.7(4)
C48 C46 C43 113.4(4)
C46 C47 H47A 109.5
C46 C47 H47B 109.5
H47A C47 H47B 109.5
C46 C47 H47C 109.5
H47A C47 H47C 109.5
H47B C47 H47C 109.5
C46 C48 H48A 109.5
C46 C48 H48B 109.5
H48A C48 H48B 109.5
C46 C48 H48C 109.5
H48A C48 H48C 109.5
H48B C48 H48C 109.5
C46 C49 H49A 109.5
C46 C49 H49B 109.5
H49A C49 H49B 109.5
C46 C49 H49C 109.5
H49A C49 H49C 109.5
H49B C49 H49C 109.5
C51 C50 C53 110.0(4)
C51 C50 C52 108.7(4)
C53 C50 C52 108.5(4)
C51 C50 C45 107.9(4)
C53 C50 C45 107.2(4)
C52 C50 C45 114.6(4)
C50 C51 H51A 109.5
C50 C51 H51B 109.5
H51A C51 H51B 109.5
C50 C51 H51C 109.5
H51A C51 H51C 109.5
H51B C51 H51C 109.5
C50 C52 H52A 109.5
C50 C52 H52B 109.5
H52A C52 H52B 109.5
C50 C52 H52C 109.5
H52A C52 H52C 109.5
H52B C52 H52C 109.5
C50 C53 H53A 109.5
C50 C53 H53B 109.5
H53A C53 H53B 109.5
C50 C53 H53C 109.5
H53A C53 H53C 109.5
H53B C53 H53C 109.5
O11 C54 C60 110.8(4)
O11 C54 C59 109.8(4)
C60 C54 C59 107.0(4)
O11 C54 C55 109.7(3)
C60 C54 C55 113.7(4)
C59 C54 C55 105.7(4)
N3 C55 C54 116.5(4)
N3 C55 H55A 108.2
C54 C55 H55A 108.2
N3 C55 H55B 108.2
C54 C55 H55B 108.2
H55A C55 H55B 107.3
N3 C56 C57 113.6(4)
N3 C56 H56A 108.8
C57 C56 H56A 108.8
N3 C56 H56B 108.8
C57 C56 H56B 108.8
H56A C56 H56B 107.7
O12 C57 C56 108.4(4)
O12 C57 H57A 110.0
C56 C57 H57A 110.0
O12 C57 H57B 110.0
C56 C57 H57B 110.0
H57A C57 H57B 108.4
O12 C58 H58A 109.5
O12 C58 H58B 109.5
H58A C58 H58B 109.5
O12 C58 H58C 109.5
H58A C58 H58C 109.5
H58B C58 H58C 109.5
C54 C59 H59A 109.5
C54 C59 H59B 109.5
H59A C59 H59B 109.5
C54 C59 H59C 109.5
H59A C59 H59C 109.5
H59B C59 H59C 109.5
C54 C60 H60A 109.5
C54 C60 H60B 109.5
H60A C60 H60B 109.5
C54 C60 H60C 109.5
H60A C60 H60C 109.5
H60B C60 H60C 109.5
N3 C61 C63 112.2(4)
N3 C61 C62 114.6(4)
C63 C61 C62 110.6(4)
N3 C61 H61A 106.3
C63 C61 H61A 106.3
C62 C61 H61A 106.3
C61 C62 H62A 109.5
C61 C62 H62B 109.5
H62A C62 H62B 109.5
C61 C62 H62C 109.5
H62A C62 H62C 109.5
H62B C62 H62C 109.5
C61 C63 H63A 109.5
C61 C63 H63B 109.5
H63A C63 H63B 109.5
C61 C63 H63C 109.5
H63A C63 H63C 109.5
H63B C63 H63C 109.5

loop_
_geom_bond_atom_site_label_1
_geom_bond_atom_site_label_2
_geom_bond_distance
Sr1 O11 2.414(3)
Sr1 O2 2.448(3)
Sr1 O1 2.448(3)
Sr1 O7 2.525(3)
Sr1 O3 2.547(3)
Sr1 O5 2.705(3)
Sr1 Sr3 3.5420(6)
Sr1 Sr2 3.6298(6)
O1 C1 1.269(5)
O2 C3 1.259(5)
O3 C12 1.428(5)
O3 Sr2 2.526(3)
O3 Sr3 2.540(3)
O4 C16 1.420(6)
O4 C15 1.425(6)
N1 C14 1.457(6)
N1 C19 1.478(6)
N1 C13 1.485(6)
C1 C2 1.412(7)
C1 C4 1.552(7)
C2 C3 1.395(7)
C2 H2A 0.9500
C3 C8 1.556(7)
C4 C6 1.503(7)
C4 C7 1.511(7)
C4 C5 1.513(8)
C5 H5A 0.9800
C5 H5B 0.9800
C5 H5C 0.9800
C6 H6A 0.9800
C6 H6B 0.9800
C6 H6C 0.9800
C7 H7A 0.9800
C7 H7B 0.9800
C7 H7C 0.9800
C8 C11 1.514(7)
C8 C9 1.526(7)
C8 C10 1.557(7)
C9 H9A 0.9800
C9 H9B 0.9800
C9 H9C 0.9800
C10 H10A 0.9800
C10 H10B 0.9800
C10 H10C 0.9800
C11 H11A 0.9800
C11 H11B 0.9800
C11 H11C 0.9800
C12 C17 1.534(6)
C12 C18 1.534(6)
C12 C13 1.547(6)
C13 H13A 0.9900
C13 H13B 0.9900
C14 C15 1.516(7)
C14 H14A 0.9900
C14 H14B 0.9900
C15 H15A 0.9900
C15 H15B 0.9900
C16 H16A 0.9800
C16 H16B 0.9800
C16 H16C 0.9800
C17 H17A 0.9800
C17 H17B 0.9800
C17 H17C 0.9800
C18 H18A 0.9800
C18 H18B 0.9800
C18 H18C 0.9800
C19 C20 1.527(7)
C19 C21 1.544(7)
C19 H19A 1.0000
C20 H20A 0.9800
C20 H20B 0.9800
C20 H20C 0.9800
C21 H21A 0.9800
C21 H21B 0.9800
C21 H21C 0.9800
Sr2 O7 2.456(3)
Sr2 O6 2.467(3)
Sr2 O5 2.539(3)
Sr2 O9 2.597(3)
Sr2 O8 2.670(3)
Sr2 N2 2.915(4)
Sr2 Sr3 3.6604(6)
O5 C22 1.260(5)
O6 C24 1.265(5)
O7 C33 1.418(5)
O7 Sr3 2.483(3)
O8 C37 1.434(6)
O8 C36 1.439(5)
N2 C34 1.480(6)
N2 C35 1.481(6)
N2 C40 1.499(6)
C22 C23 1.433(6)
C22 C25 1.530(6)
C23 C24 1.402(6)
C23 H23A 0.9500
C24 C29 1.549(7)
C25 C26 1.518(8)
C25 C28 1.530(8)
C25 C27 1.533(7)
C26 H26A 0.9800
C26 H26B 0.9800
C26 H26C 0.9800
C27 H27A 0.9800
C27 H27B 0.9800
C27 H27C 0.9800
C28 H28A 0.9800
C28 H28B 0.9800
C28 H28C 0.9800
C29 C30 1.514(7)
C29 C31 1.521(7)
C29 C32 1.524(7)
C30 H30A 0.9800
C30 H30B 0.9800
C30 H30C 0.9800
C31 H31A 0.9800
C31 H31B 0.9800
C31 H31C 0.9800
C32 H32A 0.9800
C32 H32B 0.9800
C32 H32C 0.9800
C33 C39 1.531(6)
C33 C34 1.536(6)
C33 C38 1.537(6)
C34 H34A 0.9900
C34 H34B 0.9900
C35 C36 1.501(7)
C35 H35A 0.9900
C35 H35B 0.9900
C36 H36A 0.9900
C36 H36B 0.9900
C37 H37A 0.9800
C37 H37B 0.9800
C37 H37C 0.9800
C38 H38A 0.9800
C38 H38B 0.9800
C38 H38C 0.9800
C39 H39A 0.9800
C39 H39B 0.9800
C39 H39C 0.9800
C40 C42 1.511(7)
C40 C41 1.519(7)
C40 H40A 1.0000
C41 H41A 0.9800
C41 H41B 0.9800
C41 H41C 0.9800
C42 H42A 0.9800
C42 H42B 0.9800
C42 H42C 0.9800
Sr3 O11 2.447(3)
Sr3 O10 2.490(3)
Sr3 O12 2.613(3)
Sr3 O9 2.731(3)
Sr3 N3 2.834(4)
O9 C43 1.269(5)
O10 C45 1.253(5)
O11 C54 1.416(5)
O12 C57 1.432(5)
O12 C58 1.444(5)
N3 C56 1.481(6)
N3 C55 1.488(5)
N3 C61 1.497(6)
C43 C44 1.392(6)
C43 C46 1.557(6)
C44 C45 1.417(6)
C44 H44A 0.9500
C45 C50 1.541(6)
C46 C49 1.535(7)
C46 C47 1.535(7)
C46 C48 1.549(7)
C47 H47A 0.9800
C47 H47B 0.9800
C47 H47C 0.9800
C48 H48A 0.9800
C48 H48B 0.9800
C48 H48C 0.9800
C49 H49A 0.9800
C49 H49B 0.9800
C49 H49C 0.9800
C50 C51 1.524(7)
C50 C53 1.527(7)
C50 C52 1.535(6)
C51 H51A 0.9800
C51 H51B 0.9800
C51 H51C 0.9800
C52 H52A 0.9800
C52 H52B 0.9800
C52 H52C 0.9800
C53 H53A 0.9800
C53 H53B 0.9800
C53 H53C 0.9800
C54 C60 1.529(6)
C54 C59 1.539(6)
C54 C55 1.545(6)
C55 H55A 0.9900
C55 H55B 0.9900
C56 C57 1.512(6)
C56 H56A 0.9900
C56 H56B 0.9900
C57 H57A 0.9900
C57 H57B 0.9900
C58 H58A 0.9800
C58 H58B 0.9800
C58 H58C 0.9800
C59 H59A 0.9800
C59 H59B 0.9800
C59 H59C 0.9800
C60 H60A 0.9800
C60 H60B 0.9800
C60 H60C 0.9800
C61 C63 1.515(6)
C61 C62 1.524(6)
C61 H61A 1.0000
C62 H62A 0.9800
C62 H62B 0.9800
C62 H62C 0.9800
C63 H63A 0.9800
C63 H63B 0.9800
C63 H63C 0.9800

loop_
_geom_hbond_atom_site_label_D
_geom_hbond_atom_site_label_H
_geom_hbond_atom_site_label_A
_geom_hbond_distance_DH
_geom_hbond_distance_HA
_geom_hbond_distance_DA
_geom_hbond_angle_DHA
C42 H42C O8 0.98 2.52 3.196(7) 125.9
C39 H39B O2 0.98 2.44 3.331(6) 151.0
C38 H38A O10 0.98 2.48 3.391(6) 154.3
C37 H37A O6 0.98 2.58 3.306(6) 130.4
C42 H42C O8 0.98 2.52 3.196(7) 125.9
C39 H39B O2 0.98 2.44 3.331(6) 151.0
C38 H38A O10 0.98 2.48 3.391(6) 154.3
C37 H37A O6 0.98 2.58 3.306(6) 130.4
C42 H42C O8 0.98 2.52 3.196(7) 125.9
C39 H39B O2 0.98 2.44 3.331(6) 151.0
C38 H38A O10 0.98 2.48 3.391(6) 154.3
C37 H37A O6 0.98 2.58 3.306(6) 130.4
C42 H42C O8 0.98 2.52 3.196(7) 125.9
C39 H39B O2 0.98 2.44 3.331(6) 151.0
C38 H38A O10 0.98 2.48 3.391(6) 154.3
C37 H37A O6 0.98 2.58 3.306(6) 130.4
C18 H18C O6 0.98 2.66 3.546(6) 150.5
C37 H37A O6 0.98 2.58 3.306(6) 130.4
C38 H38A O10 0.98 2.48 3.391(6) 154.3
C39 H39B O2 0.98 2.44 3.331(6) 151.0
C42 H42C O8 0.98 2.52 3.196(7) 125.9
C18 H18C O6 0.98 2.66 3.546(6) 150.5
C37 H37A O6 0.98 2.58 3.306(6) 130.4
C38 H38A O10 0.98 2.48 3.391(6) 154.3
C39 H39B O2 0.98 2.44 3.331(6) 151.0
C42 H42C O8 0.98 2.52 3.196(7) 125.9
C18 H18C O6 0.98 2.66 3.546(6) 150.5
C37 H37A O6 0.98 2.58 3.306(6) 130.4
C38 H38A O10 0.98 2.48 3.391(6) 154.3
C39 H39B O2 0.98 2.44 3.331(6) 151.0
C42 H42C O8 0.98 2.52 3.196(7) 125.9
C37 H37A O6 0.98 2.58 3.306(6) 130.4
C38 H38A O10 0.98 2.48 3.391(6) 154.3
C39 H39B O2 0.98 2.44 3.331(6) 151.0
C42 H42C O8 0.98 2.52 3.196(7) 125.9

loop_
_geom_torsion_atom_site_label_1
_geom_torsion_atom_site_label_2
_geom_torsion_atom_site_label_3
_geom_torsion_atom_site_label_4
_geom_torsion
Sr1 O1 C1 C2 -5.4(8)
Sr1 O1 C1 C4 176.8(3)
O1 C1 C2 C3 -4.1(8)
C4 C1 C2 C3 173.7(5)
Sr1 O2 C3 C2 7.8(8)
Sr1 O2 C3 C8 -173.5(3)
C1 C2 C3 O2 2.9(8)
C1 C2 C3 C8 -175.7(5)
O1 C1 C4 C6 -147.5(5)
C2 C1 C4 C6 34.5(7)
O1 C1 C4 C7 91.6(6)
C2 C1 C4 C7 -86.4(6)
O1 C1 C4 C5 -26.0(7)
C2 C1 C4 C5 156.0(5)
O2 C3 C8 C11 175.7(5)
C2 C3 C8 C11 -5.6(7)
O2 C3 C8 C9 -61.6(6)
C2 C3 C8 C9 117.2(5)
O2 C3 C8 C10 54.9(6)
C2 C3 C8 C10 -126.4(5)
Sr2 O3 C12 C17 76.0(4)
Sr3 O3 C12 C17 -154.3(3)
Sr1 O3 C12 C17 -40.9(4)
Sr2 O3 C12 C18 -44.1(4)
Sr3 O3 C12 C18 85.7(4)
Sr1 O3 C12 C18 -161.0(3)
Sr2 O3 C12 C13 -163.1(3)
Sr3 O3 C12 C13 -33.4(5)
Sr1 O3 C12 C13 79.9(4)
C14 N1 C13 C12 -135.2(4)
C19 N1 C13 C12 95.8(5)
O3 C12 C13 N1 173.8(3)
C17 C12 C13 N1 -66.3(5)
C18 C12 C13 N1 55.1(5)
C19 N1 C14 C15 -152.9(4)
C13 N1 C14 C15 77.7(5)
C16 O4 C15 C14 -173.5(4)
N1 C14 C15 O4 -175.0(4)
C14 N1 C19 C20 75.5(5)
C13 N1 C19 C20 -156.0(4)
C14 N1 C19 C21 -50.6(6)
C13 N1 C19 C21 77.9(5)
Sr2 O5 C22 C23 -28.3(7)
Sr1 O5 C22 C23 119.7(4)
Sr2 O5 C22 C25 159.1(3)
Sr1 O5 C22 C25 -52.9(6)
O5 C22 C23 C24 3.9(8)
C25 C22 C23 C24 176.7(5)
Sr2 O6 C24 C23 -0.2(8)
Sr2 O6 C24 C29 179.9(3)
C22 C23 C24 O6 11.1(9)
C22 C23 C24 C29 -169.0(5)
O5 C22 C25 C26 79.8(6)
C23 C22 C25 C26 -93.2(6)
O5 C22 C25 C28 -38.7(6)
C23 C22 C25 C28 148.3(5)
O5 C22 C25 C27 -157.2(5)
C23 C22 C25 C27 29.8(7)
O6 C24 C29 C30 -71.5(5)
C23 C24 C29 C30 108.5(5)
O6 C24 C29 C31 46.6(6)
C23 C24 C29 C31 -133.4(5)
O6 C24 C29 C32 167.1(5)
C23 C24 C29 C32 -12.9(7)
Sr2 O7 C33 C39 -94.1(4)
Sr3 O7 C33 C39 142.6(3)
Sr1 O7 C33 C39 30.3(5)
Sr2 O7 C33 C34 30.9(5)
Sr3 O7 C33 C34 -92.4(4)
Sr1 O7 C33 C34 155.3(3)
Sr2 O7 C33 C38 147.8(3)
Sr3 O7 C33 C38 24.5(4)
Sr1 O7 C33 C38 -87.8(4)
C35 N2 C34 C33 146.2(4)
C40 N2 C34 C33 -88.8(5)
Sr2 N2 C34 C33 49.1(4)
O7 C33 C34 N2 -56.9(5)
C39 C33 C34 N2 65.3(5)
C38 C33 C34 N2 -176.0(4)
C34 N2 C35 C36 -174.2(4)
C40 N2 C35 C36 62.5(5)
Sr2 N2 C35 C36 -71.6(4)
C37 O8 C36 C35 -171.8(4)
Sr2 O8 C36 C35 5.4(5)
N2 C35 C36 O8 52.1(5)
C34 N2 C40 C42 146.9(4)
C35 N2 C40 C42 -90.5(5)
Sr2 N2 C40 C42 23.7(6)
C34 N2 C40 C41 -81.3(5)
C35 N2 C40 C41 41.3(6)
Sr2 N2 C40 C41 155.5(3)
Sr2 O9 C43 C44 -111.8(5)
Sr3 O9 C43 C44 28.2(6)
Sr2 O9 C43 C46 73.5(5)
Sr3 O9 C43 C46 -146.5(3)
O9 C43 C44 C45 -5.8(8)
C46 C43 C44 C45 168.8(4)
Sr3 O10 C45 C44 -1.7(8)
Sr3 O10 C45 C50 178.4(3)
C43 C44 C45 O10 -9.5(8)
C43 C44 C45 C50 170.4(4)
O9 C43 C46 C49 -33.4(6)
C44 C43 C46 C49 151.4(4)
O9 C43 C46 C47 85.3(5)
C44 C43 C46 C47 -89.9(5)
O9 C43 C46 C48 -154.6(4)
C44 C43 C46 C48 30.2(6)
O10 C45 C50 C51 -56.4(5)
C44 C45 C50 C51 123.7(5)
O10 C45 C50 C53 62.1(5)
C44 C45 C50 C53 -117.8(5)
O10 C45 C50 C52 -177.5(4)
C44 C45 C50 C52 2.6(6)
Sr1 O11 C54 C60 -79.2(4)
Sr3 O11 C54 C60 116.3(3)
Sr1 O11 C54 C59 38.8(5)
Sr3 O11 C54 C59 -125.7(3)
Sr1 O11 C54 C55 154.5(3)
Sr3 O11 C54 C55 -10.0(5)
C56 N3 C55 C54 63.9(5)
C61 N3 C55 C54 -169.8(4)
Sr3 N3 C55 C54 -36.6(4)
O11 C54 C55 N3 32.6(5)
C60 C54 C55 N3 -92.0(5)
C59 C54 C55 N3 151.0(4)
C55 N3 C56 C57 177.6(4)
C61 N3 C56 C57 51.4(5)
Sr3 N3 C56 C57 -71.6(4)
C58 O12 C57 C56 -160.8(4)
Sr3 O12 C57 C56 -0.3(5)
N3 C56 C57 O12 55.7(5)
C56 N3 C61 C63 -176.1(4)
C55 N3 C61 C63 58.4(5)
Sr3 N3 C61 C63 -69.3(4)
C56 N3 C61 C62 56.6(5)
C55 N3 C61 C62 -68.8(5)
Sr3 N3 C61 C62 163.5(3)
